data_7227370
loop_
_publ_author_name
'Suresh, Kuthuru'
'Khandavilli, U. B. Rao'
'Gunnam, Anilkumar'
'Nangia, Ashwini'

_publ_section_title
;
 Polymorphism, isostructurality and physicochemical properties of
 glibenclamide salts
;
_journal_issue 6
_journal_name_full CrystEngComm
_journal_page_first 918
_journal_paper_doi 10.1039/C6CE02295B
_journal_volume 19
_journal_year 2017
_chemical_formula_moiety 'C23 H28 Cl N3 O5 S'
_chemical_formula_sum 'C23 H28 Cl N3 O5 S'
_chemical_formula_weight 493.99
_chemical_melting_point 447
_chemical_name_common Glibenclamide
_chemical_name_systematic
; 
 5-chloro-N-(4-[N-(cyclohexylcarbamoyl)sulfamoyl]phenethyl)-2-methoxybenzamide 
;
_space_group_crystal_system monoclinic
_space_group_IT_number 14
_space_group_name_Hall '-P 2yn'
_space_group_name_H-M_alt 'P 1 21/n 1'
_symmetry_space_group_name_Hall '-P 2yn'
_symmetry_space_group_name_H-M 'P 1 21/n 1'
_atom_sites_solution_hydrogens mixed
_audit_creation_method SHELXL-2014/7
_audit_update_record
;
2016-11-01 deposited with the CCDC.
2017-01-04 downloaded from the CCDC.
;
_cell_angle_alpha 90
_cell_angle_beta 93.4373(13)
_cell_angle_gamma 90
_cell_formula_units_Z 4
_cell_length_a 9.45444(13)
_cell_length_b 17.6795(3)
_cell_length_c 14.4839(2)
_cell_measurement_reflns_used 5428
_cell_measurement_temperature 298(2)
_cell_measurement_theta_max 71.6090
_cell_measurement_theta_min 5.0010
_cell_volume 2416.63(6)
_computing_cell_refinement
;
CrysAlisPro, Agilent Technologies,
Version 1.171.37.34i (release 04-08-2014 CrysAlis171 .NET)
(compiled Aug  4 2014,14:34:23)
;
_computing_data_collection
;
CrysAlisPro, Agilent Technologies,
Version 1.171.37.34i (release 04-08-2014 CrysAlis171 .NET)
(compiled Aug  4 2014,14:34:23)
;
_computing_data_reduction
;
CrysAlisPro, Agilent Technologies,
Version 1.171.37.34i (release 04-08-2014 CrysAlis171 .NET)
(compiled Aug  4 2014,14:34:23)
;
_computing_structure_refinement 'SHELXL-2014/7 (Sheldrick, 2014)'
_diffrn_ambient_temperature 298(2)
_diffrn_measured_fraction_theta_full 0.994
_diffrn_measured_fraction_theta_max 0.974
_diffrn_measurement_device_type 'Xcalibur, Eos, Gemini'
_diffrn_measurement_method '\w scans'
_diffrn_radiation_type CuK\a
_diffrn_radiation_wavelength 1.54184
_diffrn_reflns_av_R_equivalents 0.0280
_diffrn_reflns_av_unetI/netI 0.0273
_diffrn_reflns_Laue_measured_fraction_full 0.994
_diffrn_reflns_Laue_measured_fraction_max 0.974
_diffrn_reflns_limit_h_max 11
_diffrn_reflns_limit_h_min -11
_diffrn_reflns_limit_k_max 21
_diffrn_reflns_limit_k_min -20
_diffrn_reflns_limit_l_max 17
_diffrn_reflns_limit_l_min -11
_diffrn_reflns_number 10406
_diffrn_reflns_point_group_measured_fraction_full 0.994
_diffrn_reflns_point_group_measured_fraction_max 0.974
_diffrn_reflns_theta_full 67.684
_diffrn_reflns_theta_max 71.844
_diffrn_reflns_theta_min 3.950
_diffrn_source 'fine-focus sealed tube'
_exptl_absorpt_coefficient_mu 2.538
_exptl_absorpt_correction_T_max 1.00000
_exptl_absorpt_correction_T_min 0.18499
_exptl_absorpt_correction_type multi-scan
_exptl_absorpt_process_details
;
CrysAlisPro, Agilent Technologies,
Version 1.171.37.34i (release 04-08-2014 CrysAlis171 .NET)
(compiled Aug  4 2014,14:34:23)
Empirical absorption correction using spherical harmonics,
 implemented in SCALE3 ABSPACK scaling algorithm.
;
_exptl_crystal_colour colorless
_exptl_crystal_density_diffrn 1.358
_exptl_crystal_description block
_exptl_crystal_F_000 1040
_exptl_crystal_preparation ', Pharmaceutical'
_exptl_crystal_recrystallization_method 'Re-crystallisation from solvent: Methanol'
_exptl_crystal_size_max 0.36
_exptl_crystal_size_mid 0.24
_exptl_crystal_size_min 0.12
_refine_diff_density_max 0.260
_refine_diff_density_min -0.429
_refine_diff_density_rms 0.072
_refine_ls_extinction_method none
_refine_ls_goodness_of_fit_ref 1.008
_refine_ls_hydrogen_treatment mixed
_refine_ls_matrix_type full
_refine_ls_number_parameters 311
_refine_ls_number_reflns 4613
_refine_ls_number_restraints 0
_refine_ls_restrained_S_all 1.008
_refine_ls_R_factor_all 0.0553
_refine_ls_R_factor_gt 0.0504
_refine_ls_shift/su_max 0.000
_refine_ls_shift/su_mean 0.000
_refine_ls_structure_factor_coef Fsqd
_refine_ls_weighting_details 'w=1/[\s^2^(Fo^2^)+(0.0952P)^2^+0.6386P] where P=(Fo^2^+2Fc^2^)/3'
_refine_ls_weighting_scheme calc
_refine_ls_wR_factor_gt 0.1387
_refine_ls_wR_factor_ref 0.1458
_reflns_Friedel_coverage 0.000
_reflns_number_gt 4082
_reflns_number_total 4613
_reflns_threshold_expression 'I > 2\s(I)'
_cod_data_source_file c6ce02295b2.cif
_cod_data_source_block GBA
_cod_depositor_comments
;
The following automatic conversions were performed:

'_chemical_melting_point' value '447K' was changed to '447' - the
value should be numeric and without a unit designator.

Automatic conversion script
Id: cif_fix_values 4268 2015-11-12 08:31:59Z antanas 

 Adding full bibliography for 7227370--7227375.cif.
;
_cod_database_code 7227370
_shelx_shelxl_version_number 2014/7
_shelx_space_group_comment
;
The symmetry employed for this shelxl refinement is uniquely defined
by the following loop, which should always be used as a source of
symmetry information in preference to the above space-group names.
They are only intended as comments.
;

loop_
_space_group_symop_operation_xyz
'x, y, z'
'-x+1/2, y+1/2, -z+1/2'
'-x, -y, -z'
'x-1/2, -y-1/2, z-1/2'

loop_
_atom_site_label
_atom_site_type_symbol
_atom_site_fract_x
_atom_site_fract_y
_atom_site_fract_z
_atom_site_U_iso_or_equiv
_atom_site_adp_type
_atom_site_occupancy
_atom_site_site_symmetry_order
_atom_site_calc_flag
_atom_site_refinement_flags_posn
_atom_site_refinement_flags_adp
S1 S 0.85690(6) 0.23546(3) 0.85674(3) 0.04519(17) Uani 1 1 d . .
Cl1 Cl 1.32823(6) 0.46509(4) 0.03400(4) 0.0643(2) Uani 1 1 d . .
O2 O 0.77406(15) 0.38737(9) 0.16860(10) 0.0511(4) Uani 1 1 d . .
O5 O 1.07360(15) 0.11897(9) 0.82138(12) 0.0548(4) Uani 1 1 d . .
O1 O 1.10670(15) 0.45130(10) 0.35162(10) 0.0517(4) Uani 1 1 d . .
N1 N 0.87486(18) 0.42501(11) 0.33817(12) 0.0461(4) Uani 1 1 d . .
N2 N 0.84656(18) 0.14335(10) 0.85834(12) 0.0443(4) Uani 1 1 d . .
N3 N 0.92548(19) 0.02195(10) 0.84868(14) 0.0495(4) Uani 1 1 d . .
C1 C 1.1625(2) 0.44320(11) 0.07311(14) 0.0433(4) Uani 1 1 d . .
C7 C 0.99785(19) 0.43803(10) 0.30192(13) 0.0393(4) Uani 1 1 d . .
O3 O 0.9827(2) 0.25952(10) 0.90665(11) 0.0620(4) Uani 1 1 d . .
C4 C 0.90097(19) 0.40482(10) 0.13566(13) 0.0389(4) Uani 1 1 d . .
O4 O 0.7225(2) 0.25934(10) 0.88605(12) 0.0642(5) Uani 1 1 d . .
C16 C 0.95933(19) 0.09507(11) 0.84045(13) 0.0406(4) Uani 1 1 d . .
C13 C 0.8694(2) 0.26125(10) 0.73988(13) 0.0398(4) Uani 1 1 d . .
C3 C 1.00641(19) 0.43424(10) 0.19830(13) 0.0380(4) Uani 1 1 d . .
C2 C 1.1366(2) 0.45448(11) 0.16461(14) 0.0415(4) Uani 1 1 d . .
H2 H 1.2065 0.4758 0.2044 0.050 Uiso 1 1 calc R U
C5 C 0.9305(2) 0.39364(11) 0.04374(14) 0.0448(4) Uani 1 1 d . .
H5 H 0.8612 0.3734 0.0027 0.054 Uiso 1 1 calc R U
C6 C 1.0609(2) 0.41217(11) 0.01269(14) 0.0455(4) Uani 1 1 d . .
H6 H 1.0801 0.4037 -0.0487 0.055 Uiso 1 1 calc R U
C17 C 1.0266(2) -0.03865(12) 0.83262(16) 0.0476(5) Uani 1 1 d . .
H17 H 1.1205 -0.0220 0.8568 0.057 Uiso 1 1 calc R U
C9 C 0.8933(3) 0.32735(14) 0.45650(16) 0.0598(6) Uani 1 1 d . .
H9B H 0.9871 0.3147 0.4376 0.072 Uiso 1 1 calc R U
H9A H 0.8254 0.2975 0.4192 0.072 Uiso 1 1 calc R U
C8 C 0.8657(2) 0.41016(13) 0.43689(14) 0.0471(5) Uani 1 1 d . .
H8A H 0.7722 0.4237 0.4556 0.057 Uiso 1 1 calc R U
H8B H 0.9349 0.4407 0.4722 0.057 Uiso 1 1 calc R U
C10 C 0.8836(2) 0.30559(12) 0.55687(15) 0.0482(5) Uani 1 1 d . .
C12 C 0.7776(3) 0.23085(12) 0.67243(15) 0.0525(5) Uani 1 1 d . .
H12 H 0.7101 0.1956 0.6880 0.063 Uiso 1 1 calc R U
C23 C 0.6678(2) 0.35236(14) 0.10906(17) 0.0543(5) Uani 1 1 d . .
H23A H 0.6405 0.3861 0.0592 0.081 Uiso 1 1 calc R U
H23B H 0.5867 0.3409 0.1434 0.081 Uiso 1 1 calc R U
H23C H 0.7046 0.3065 0.0845 0.081 Uiso 1 1 calc R U
C14 C 0.9671(3) 0.31469(17) 0.71725(17) 0.0652(7) Uani 1 1 d . .
H14 H 1.0286 0.3357 0.7628 0.078 Uiso 1 1 calc R U
C20 C 1.1045(4) -0.19066(16) 0.7720(2) 0.0762(8) Uani 1 1 d . .
H20A H 1.0159 -0.2112 0.7455 0.091 Uiso 1 1 calc R U
H20B H 1.1775 -0.2287 0.7663 0.091 Uiso 1 1 calc R U
C11 C 0.7863(3) 0.25306(13) 0.58134(15) 0.0545(5) Uani 1 1 d . .
H11 H 0.7248 0.2319 0.5359 0.065 Uiso 1 1 calc R U
C22 C 0.9868(3) -0.10839(14) 0.88628(18) 0.0614(6) Uani 1 1 d . .
H22A H 0.8917 -0.1242 0.8659 0.074 Uiso 1 1 calc R U
H22B H 0.9870 -0.0961 0.9516 0.074 Uiso 1 1 calc R U
C15 C 0.9728(3) 0.33687(17) 0.62621(19) 0.0679(7) Uani 1 1 d . .
H15 H 1.0379 0.3736 0.6110 0.082 Uiso 1 1 calc R U
C18 C 1.0356(4) -0.05671(16) 0.73221(18) 0.0718(8) Uani 1 1 d . .
H18B H 1.0640 -0.0118 0.6995 0.086 Uiso 1 1 calc R U
H18A H 0.9431 -0.0721 0.7063 0.086 Uiso 1 1 calc R U
C19 C 1.1428(4) -0.12024(19) 0.7188(2) 0.0887(10) Uani 1 1 d . .
H19A H 1.1444 -0.1322 0.6536 0.106 Uiso 1 1 calc R U
H19B H 1.2367 -0.1033 0.7402 0.106 Uiso 1 1 calc R U
C21 C 1.0898(3) -0.17326(16) 0.8725(2) 0.0724(7) Uani 1 1 d . .
H21B H 1.1820 -0.1601 0.9010 0.087 Uiso 1 1 calc R U
H21A H 1.0568 -0.2181 0.9032 0.087 Uiso 1 1 calc R U
H2A H 0.764(3) 0.1281(15) 0.8634(17) 0.050(6) Uiso 1 1 d . .
H3A H 0.843(3) 0.0092(14) 0.8600(16) 0.046(6) Uiso 1 1 d . .
H1A H 0.806(3) 0.4084(16) 0.3016(19) 0.061(7) Uiso 1 1 d . .

loop_
_atom_site_aniso_label
_atom_site_aniso_U_11
_atom_site_aniso_U_22
_atom_site_aniso_U_33
_atom_site_aniso_U_23
_atom_site_aniso_U_13
_atom_site_aniso_U_12
S1 0.0512(3) 0.0455(3) 0.0393(3) -0.00337(18) 0.0067(2) 0.00444(19)
Cl1 0.0441(3) 0.0867(4) 0.0639(4) 0.0107(3) 0.0190(2) -0.0059(3)
O2 0.0355(7) 0.0688(9) 0.0493(8) -0.0079(7) 0.0061(6) -0.0099(6)
O5 0.0350(7) 0.0542(8) 0.0763(10) 0.0059(7) 0.0125(7) 0.0002(6)
O1 0.0353(7) 0.0724(10) 0.0474(8) -0.0022(7) 0.0012(6) -0.0031(6)
N1 0.0341(8) 0.0647(11) 0.0398(9) 0.0040(8) 0.0035(7) -0.0014(7)
N2 0.0348(8) 0.0466(9) 0.0522(10) 0.0059(7) 0.0086(7) 0.0043(7)
N3 0.0330(8) 0.0455(9) 0.0709(12) 0.0048(8) 0.0099(8) 0.0022(7)
C1 0.0366(9) 0.0435(10) 0.0508(11) 0.0108(8) 0.0105(8) 0.0036(7)
C7 0.0329(9) 0.0419(9) 0.0434(10) 0.0022(7) 0.0031(7) 0.0042(7)
O3 0.0760(11) 0.0612(9) 0.0474(8) -0.0078(7) -0.0074(8) -0.0086(8)
C4 0.0350(9) 0.0357(8) 0.0464(10) 0.0019(7) 0.0057(7) 0.0031(7)
O4 0.0723(11) 0.0633(10) 0.0595(10) -0.0001(7) 0.0254(8) 0.0200(8)
C16 0.0310(9) 0.0497(10) 0.0408(9) 0.0043(8) 0.0017(7) 0.0045(8)
C13 0.0412(10) 0.0382(9) 0.0402(9) -0.0019(7) 0.0046(7) 0.0030(7)
C3 0.0342(9) 0.0373(8) 0.0428(10) 0.0039(7) 0.0047(7) 0.0035(7)
C2 0.0341(9) 0.0451(10) 0.0454(10) 0.0070(8) 0.0026(7) 0.0015(7)
C5 0.0456(11) 0.0429(10) 0.0457(10) -0.0035(8) 0.0020(8) 0.0003(8)
C6 0.0489(11) 0.0446(10) 0.0438(10) 0.0019(8) 0.0111(8) 0.0052(8)
C17 0.0367(10) 0.0459(10) 0.0604(12) 0.0051(9) 0.0048(8) 0.0041(8)
C9 0.0786(16) 0.0568(13) 0.0453(12) 0.0000(9) 0.0158(11) 0.0039(12)
C8 0.0422(10) 0.0588(12) 0.0410(10) 0.0012(8) 0.0084(8) 0.0001(9)
C10 0.0540(12) 0.0471(10) 0.0444(10) 0.0005(8) 0.0092(9) 0.0065(9)
C12 0.0649(14) 0.0428(10) 0.0496(12) -0.0016(8) 0.0016(10) -0.0164(9)
C23 0.0409(10) 0.0624(13) 0.0591(13) -0.0019(10) -0.0008(9) -0.0105(9)
C14 0.0579(14) 0.0837(17) 0.0528(13) 0.0052(12) -0.0052(10) -0.0275(13)
C20 0.089(2) 0.0594(14) 0.0803(18) 0.0011(13) 0.0086(15) 0.0267(14)
C11 0.0712(15) 0.0475(11) 0.0442(11) -0.0041(9) -0.0028(10) -0.0097(10)
C22 0.0709(15) 0.0563(13) 0.0581(13) 0.0125(10) 0.0135(11) 0.0113(11)
C15 0.0594(14) 0.0836(18) 0.0608(14) 0.0130(12) 0.0042(11) -0.0281(13)
C18 0.0896(19) 0.0698(16) 0.0576(14) 0.0189(12) 0.0162(13) 0.0304(14)
C19 0.117(3) 0.084(2) 0.0689(17) 0.0135(15) 0.0348(17) 0.0433(19)
C21 0.0865(19) 0.0592(14) 0.0716(17) 0.0180(12) 0.0064(14) 0.0205(13)

loop_
_atom_type_symbol
_atom_type_description
_atom_type_scat_dispersion_real
_atom_type_scat_dispersion_imag
_atom_type_scat_source
C C 0.0181 0.0091 'International Tables Vol C Tables 4.2.6.8 and 6.1.1.4'
H H 0.0000 0.0000 'International Tables Vol C Tables 4.2.6.8 and 6.1.1.4'
N N 0.0311 0.0180 'International Tables Vol C Tables 4.2.6.8 and 6.1.1.4'
O O 0.0492 0.0322 'International Tables Vol C Tables 4.2.6.8 and 6.1.1.4'
S S 0.3331 0.5567 'International Tables Vol C Tables 4.2.6.8 and 6.1.1.4'
Cl Cl 0.3639 0.7018 'International Tables Vol C Tables 4.2.6.8 and 6.1.1.4'

loop_
_geom_angle_atom_site_label_1
_geom_angle_atom_site_label_2
_geom_angle_atom_site_label_3
_geom_angle
O3 S1 O4 119.56(11)
O3 S1 N2 109.93(10)
O4 S1 N2 103.64(10)
O3 S1 C13 108.00(10)
O4 S1 C13 108.72(10)
N2 S1 C13 106.22(9)
C4 O2 C23 119.56(16)
C7 N1 C8 121.61(17)
C7 N1 H1A 117.6(19)
C8 N1 H1A 116.8(19)
C16 N2 S1 123.92(15)
C16 N2 H2A 123.1(18)
S1 N2 H2A 112.4(18)
C16 N3 C17 122.06(18)
C16 N3 H3A 120.5(18)
C17 N3 H3A 117.3(18)
C6 C1 C2 120.89(18)
C6 C1 Cl1 119.31(16)
C2 C1 Cl1 119.76(16)
O1 C7 N1 121.30(18)
O1 C7 C3 119.51(17)
N1 C7 C3 119.16(17)
O2 C4 C5 122.58(17)
O2 C4 C3 117.77(17)
C5 C4 C3 119.64(17)
O5 C16 N3 125.46(19)
O5 C16 N2 122.01(19)
N3 C16 N2 112.52(17)
C14 C13 C12 120.22(19)
C14 C13 S1 119.42(16)
C12 C13 S1 120.29(16)
C2 C3 C4 118.32(17)
C2 C3 C7 115.89(17)
C4 C3 C7 125.42(17)
C1 C2 C3 120.67(18)
C1 C2 H2 119.7
C3 C2 H2 119.7
C6 C5 C4 120.94(19)
C6 C5 H5 119.5
C4 C5 H5 119.5
C1 C6 C5 119.48(18)
C1 C6 H6 120.3
C5 C6 H6 120.3
N3 C17 C18 112.73(18)
N3 C17 C22 109.20(18)
C18 C17 C22 110.8(2)
N3 C17 H17 108.0
C18 C17 H17 108.0
C22 C17 H17 108.0
C8 C9 C10 114.05(18)
C8 C9 H9B 108.7
C10 C9 H9B 108.7
C8 C9 H9A 108.7
C10 C9 H9A 108.7
H9B C9 H9A 107.6
N1 C8 C9 109.77(18)
N1 C8 H8A 109.7
C9 C8 H8A 109.7
N1 C8 H8B 109.7
C9 C8 H8B 109.7
H8A C8 H8B 108.2
C11 C10 C15 118.2(2)
C11 C10 C9 120.1(2)
C15 C10 C9 121.7(2)
C13 C12 C11 119.7(2)
C13 C12 H12 120.2
C11 C12 H12 120.2
O2 C23 H23A 109.5
O2 C23 H23B 109.5
H23A C23 H23B 109.5
O2 C23 H23C 109.5
H23A C23 H23C 109.5
H23B C23 H23C 109.5
C13 C14 C15 119.3(2)
C13 C14 H14 120.4
C15 C14 H14 120.4
C21 C20 C19 111.2(3)
C21 C20 H20A 109.4
C19 C20 H20A 109.4
C21 C20 H20B 109.4
C19 C20 H20B 109.4
H20A C20 H20B 108.0
C10 C11 C12 121.2(2)
C10 C11 H11 119.4
C12 C11 H11 119.4
C17 C22 C21 111.3(2)
C17 C22 H22A 109.4
C21 C22 H22A 109.4
C17 C22 H22B 109.4
C21 C22 H22B 109.4
H22A C22 H22B 108.0
C14 C15 C10 121.4(2)
C14 C15 H15 119.3
C10 C15 H15 119.3
C17 C18 C19 110.8(2)
C17 C18 H18B 109.5
C19 C18 H18B 109.5
C17 C18 H18A 109.5
C19 C18 H18A 109.5
H18B C18 H18A 108.1
C20 C19 C18 110.9(3)
C20 C19 H19A 109.5
C18 C19 H19A 109.5
C20 C19 H19B 109.5
C18 C19 H19B 109.5
H19A C19 H19B 108.0
C20 C21 C22 112.2(2)
C20 C21 H21B 109.2
C22 C21 H21B 109.2
C20 C21 H21A 109.2
C22 C21 H21A 109.2
H21B C21 H21A 107.9

loop_
_geom_bond_atom_site_label_1
_geom_bond_atom_site_label_2
_geom_bond_distance
S1 O3 1.4193(18)
S1 O4 1.4273(17)
S1 N2 1.6316(18)
S1 C13 1.764(2)
Cl1 C1 1.7413(19)
O2 C4 1.353(2)
O2 C23 1.426(3)
O5 C16 1.207(2)
O1 C7 1.242(2)
N1 C7 1.324(3)
N1 C8 1.461(3)
N1 H1A 0.87(3)
N2 C16 1.402(2)
N2 H2A 0.83(3)
N3 C16 1.339(3)
N3 C17 1.464(3)
N3 H3A 0.84(3)
C1 C6 1.374(3)
C1 C2 1.376(3)
C7 C3 1.509(3)
C4 C5 1.391(3)
C4 C3 1.407(3)
C13 C14 1.374(3)
C13 C12 1.377(3)
C3 C2 1.398(3)
C2 H2 0.9300
C5 C6 1.377(3)
C5 H5 0.9300
C6 H6 0.9300
C17 C18 1.496(3)
C17 C22 1.517(3)
C17 H17 0.9800
C9 C8 1.511(3)
C9 C10 1.512(3)
C9 H9B 0.9700
C9 H9A 0.9700
C8 H8A 0.9700
C8 H8B 0.9700
C10 C11 1.369(3)
C10 C15 1.387(3)
C12 C11 1.384(3)
C12 H12 0.9300
C23 H23A 0.9600
C23 H23B 0.9600
C23 H23C 0.9600
C14 C15 1.380(4)
C14 H14 0.9300
C20 C21 1.502(4)
C20 C19 1.519(4)
C20 H20A 0.9700
C20 H20B 0.9700
C11 H11 0.9300
C22 C21 1.526(3)
C22 H22A 0.9700
C22 H22B 0.9700
C15 H15 0.9300
C18 C19 1.532(4)
C18 H18B 0.9700
C18 H18A 0.9700
C19 H19A 0.9700
C19 H19B 0.9700
C21 H21B 0.9700
C21 H21A 0.9700
